data_7200754
loop_
_publ_author_name
'Wang, Dong-E'
'Deng, Ke-Jian'
'Lv, Kang-Le'
'Wang, Cheng-Gang'
'Wen, Li-Li'
'Li, Dong-Feng'

_publ_section_title
;
 Structures, photoluminescence and photocatalytic properties of three
 new metal--organic frameworks based on non-rigid long bridges
;
_journal_issue 7
_journal_name_full CrystEngComm
_journal_page_first 1442
_journal_paper_doi 10.1039/b821263e
_journal_volume 11
_journal_year 2009
_chemical_formula_sum 'C21 H19 Gd N3 O17'
_chemical_formula_weight 742.64
_chemical_name_systematic
;
?
;
_space_group_IT_number 2
_symmetry_cell_setting triclinic
_symmetry_space_group_name_Hall '-P 1'
_symmetry_space_group_name_H-M 'P -1'
_atom_sites_solution_hydrogens geom
_atom_sites_solution_primary direct
_atom_sites_solution_secondary difmap
_audit_creation_method SHELXL-97
_cell_angle_alpha 92.9090(10)
_cell_angle_beta 108.763(2)
_cell_angle_gamma 117.2770(10)
_cell_formula_units_Z 2
_cell_length_a 9.9484(9)
_cell_length_b 10.7880(10)
_cell_length_c 13.8678(13)
_cell_measurement_temperature 299(2)
_cell_volume 1217.3(2)
_computing_structure_refinement 'SHELXL-97 (Sheldrick, 1997)'
_computing_structure_solution 'SHELXS-97 (Sheldrick, 1990)'
_diffrn_ambient_temperature 299(2)
_diffrn_measured_fraction_theta_full 0.976
_diffrn_measured_fraction_theta_max 0.976
_diffrn_radiation_monochromator graphite
_diffrn_radiation_source 'fine-focus sealed tube'
_diffrn_radiation_type MoK\a
_diffrn_radiation_wavelength 0.71073
_diffrn_reflns_av_R_equivalents 0.0331
_diffrn_reflns_av_sigmaI/netI 0.0458
_diffrn_reflns_limit_h_max 12
_diffrn_reflns_limit_h_min -12
_diffrn_reflns_limit_k_max 13
_diffrn_reflns_limit_k_min -13
_diffrn_reflns_limit_l_max 17
_diffrn_reflns_limit_l_min -17
_diffrn_reflns_number 13606
_diffrn_reflns_theta_full 27.00
_diffrn_reflns_theta_max 27.00
_diffrn_reflns_theta_min 1.60
_exptl_absorpt_coefficient_mu 2.820
_exptl_absorpt_correction_type multi-scan
_exptl_absorpt_process_details 'SADABS(Bruker, 2000)'
_exptl_crystal_colour colorless
_exptl_crystal_density_diffrn 2.026
_exptl_crystal_density_method 'not measured'
_exptl_crystal_description plate
_exptl_crystal_F_000 732
_exptl_crystal_size_max 0.17
_exptl_crystal_size_mid 0.14
_exptl_crystal_size_min 0.13
_refine_diff_density_max 1.376
_refine_diff_density_min -0.755
_refine_diff_density_rms 0.170
_refine_ls_extinction_method none
_refine_ls_goodness_of_fit_ref 1.148
_refine_ls_hydrogen_treatment constr
_refine_ls_matrix_type full
_refine_ls_number_parameters 406
_refine_ls_number_reflns 5184
_refine_ls_number_restraints 13
_refine_ls_restrained_S_all 1.147
_refine_ls_R_factor_all 0.0388
_refine_ls_R_factor_gt 0.0304
_refine_ls_shift/su_max 0.002
_refine_ls_shift/su_mean 0.000
_refine_ls_structure_factor_coef Fsqd
_refine_ls_weighting_details 'calc w=1/[\s^2^(Fo^2^)+(0.0223P)^2^+3.6652P] where P=(Fo^2^+2Fc^2^)/3'
_refine_ls_weighting_scheme calc
_refine_ls_wR_factor_gt 0.0637
_refine_ls_wR_factor_ref 0.0801
_reflns_number_gt 4612
_reflns_number_total 5184
_reflns_threshold_expression >2sigma(I)
_cod_data_source_file b821263e.txt
_cod_data_source_block 3
_cod_depositor_comments
;
The following automatic conversions were performed:
'_symmetry_cell_setting' value 'Triclinic' changed to 'triclinic'
according to '/home/saulius/struct/CIF-dictionaries/cif_core.dic'
dictionary named 'cif_core.dic' version 2.4.1 from 2010-06-29.

Automatic conversion script
Id: cif_fix_enum 1527 2010-12-29 10:47:43Z saulius 
;
_cod_original_cell_volume 1217.32(19)
_cod_original_sg_symbol_H-M P-1
_cod_database_code 7200754

loop_
_symmetry_equiv_pos_as_xyz
'x, y, z'
'-x, -y, -z'

loop_
_atom_site_label
_atom_site_type_symbol
_atom_site_fract_x
_atom_site_fract_y
_atom_site_fract_z
_atom_site_U_iso_or_equiv
_atom_site_adp_type
_atom_site_occupancy
_atom_site_symmetry_multiplicity
_atom_site_calc_flag
_atom_site_refinement_flags
_atom_site_disorder_assembly
_atom_site_disorder_group
Gd1 Gd 0.76607(3) 1.03453(2) -0.003442(17) 0.01638(8) Uani 1 1 d . . .
C1 C 0.9800(6) 1.1436(5) 0.3373(4) 0.0253(11) Uani 1 1 d . . .
C2 C 0.8803(6) 1.0847(5) 0.3932(4) 0.0252(11) Uani 1 1 d . . .
H2 H 0.7700 1.0161 0.3577 0.030 Uiso 1 1 calc R . .
C3 C 0.9467(7) 1.1292(5) 0.5022(4) 0.0272(11) Uani 1 1 d . . .
C4 C 1.1089(6) 1.2333(5) 0.5546(4) 0.0273(11) Uani 1 1 d . . .
H4 H 1.1524 1.2679 0.6268 0.033 Uiso 1 1 calc R . .
C5 C 1.2048(6) 1.2849(5) 0.4977(4) 0.0259(11) Uani 1 1 d . . .
C6 C 1.1456(6) 1.2433(5) 0.3892(4) 0.0275(11) Uani 1 1 d . . .
H6 H 1.2139 1.2806 0.3530 0.033 Uiso 1 1 calc R . .
C7 C 0.9064(6) 1.1004(5) 0.2191(4) 0.0227(10) Uani 1 1 d . . .
C8 C 0.8473(7) 1.0716(5) 0.5666(4) 0.0272(11) Uani 1 1 d . . .
N3 N 1.3801(6) 1.3927(5) 0.5574(3) 0.0342(11) Uani 1 1 d . . .
C10 C 0.3371(6) 0.5970(4) -0.0852(3) 0.0184(9) Uani 1 1 d . . .
C11 C 0.4452(5) 0.5839(5) -0.1213(3) 0.0184(9) Uani 1 1 d . . .
H11 H 0.5276 0.6637 -0.1308 0.022 Uiso 1 1 calc R . .
C12 C 0.4286(6) 0.4506(5) -0.1428(3) 0.0203(10) Uani 1 1 d . . .
C13 C 0.3135(5) 0.3304(5) -0.1253(4) 0.0195(9) Uani 1 1 d . . .
H13 H 0.3066 0.2420 -0.1397 0.023 Uiso 1 1 calc R . .
C14 C 0.2083(6) 0.3443(5) -0.0856(3) 0.0196(10) Uani 1 1 d . . .
C15 C 0.2160(5) 0.4765(4) -0.0686(3) 0.0171(9) Uani 1 1 d . . .
H15 H 0.1411 0.4847 -0.0463 0.020 Uiso 1 1 calc R . .
C16 C 0.3573(6) 0.7443(4) -0.0587(3) 0.0179(9) Uani 1 1 d . . .
N2 N 0.5449(6) 0.4384(5) -0.1803(3) 0.0306(10) Uani 1 1 d . . .
C18 C 0.0961(6) 0.2179(4) -0.0544(3) 0.0208(10) Uani 1 1 d . . .
C19 C 0.3244(6) 0.7326(5) 0.4972(4) 0.0281(11) Uani 1 1 d . . .
H19 H 0.3764 0.7717 0.4524 0.034 Uiso 1 1 calc R . .
C20 C 0.1682(7) 0.6195(6) 0.4572(4) 0.0320(12) Uani 1 1 d . . .
H20 H 0.1161 0.5807 0.3852 0.038 Uiso 1 1 calc R . .
C21 C 0.0848(6) 0.5605(5) 0.5212(4) 0.0236(10) Uani 1 1 d . . .
C22 C 0.1702(6) 0.6245(5) 0.6287(4) 0.0290(11) Uani 1 1 d . . .
H22 H 0.1190 0.5905 0.6748 0.035 Uiso 1 1 calc R . .
C23 C 0.3277(7) 0.7362(5) 0.6662(4) 0.0311(12) Uani 1 1 d . . .
H23 H 0.3834 0.7772 0.7378 0.037 Uiso 1 1 calc R . .
N1 N 0.4034(5) 0.7877(4) 0.6005(3) 0.0257(9) Uani 1 1 d . . .
O1 O 0.7542(4) 1.0172(4) 0.1722(3) 0.0272(8) Uani 1 1 d . . .
O2 O 0.9995(4) 1.1518(3) 0.1707(2) 0.0253(7) Uani 1 1 d . . .
O3 O 0.6959(5) 0.9776(4) 0.5128(3) 0.0424(10) Uani 1 1 d D . .
H3 H 0.649(8) 0.947(7) 0.552(5) 0.064 Uiso 1 1 d D . .
O4 O 0.9082(5) 1.1111(4) 0.6617(3) 0.0394(10) Uani 1 1 d . . .
O5 O 1.4124(5) 1.4895(5) 0.6264(3) 0.0517(12) Uani 1 1 d . . .
O6 O 1.4806(5) 1.3785(5) 0.5341(4) 0.0528(12) Uani 1 1 d . . .
O7 O 0.4981(4) 0.8501(3) -0.0375(3) 0.0266(8) Uani 1 1 d . . .
O8 O 0.2365(4) 0.7527(3) -0.0583(3) 0.0260(8) Uani 1 1 d . . .
O9 O 0.6693(5) 0.5487(4) -0.1710(3) 0.0398(9) Uani 1 1 d . . .
O10 O 0.5150(6) 0.3192(5) -0.2162(4) 0.0623(14) Uani 1 1 d . . .
O11 O 0.1329(4) 0.1207(3) -0.0393(3) 0.0254(7) Uani 1 1 d . . .
O12 O -0.0248(4) 0.2156(3) -0.0432(3) 0.0256(7) Uani 1 1 d . . .
O13 O 0.5845(5) 1.0628(4) -0.1520(3) 0.0298(8) Uani 1 1 d D . .
H13A H 0.624(6) 1.116(5) -0.188(4) 0.045 Uiso 1 1 d D . .
H13B H 0.497(4) 1.058(6) -0.163(5) 0.045 Uiso 1 1 d D . .
O14 O 0.7377(5) 0.9011(4) -0.1626(3) 0.0294(8) Uani 1 1 d D . .
H14A H 0.810(5) 0.886(7) -0.163(4) 0.044 Uiso 1 1 d D . .
H14B H 0.688(6) 0.899(7) -0.223(2) 0.044 Uiso 1 1 d D . .
O15 O 0.5584(5) 0.8940(4) 0.6401(3) 0.0381(9) Uani 1 1 d . . .
O16 O 0.2633(5) 0.7770(4) 0.2642(3) 0.0442(10) Uani 1 1 d D . .
H16A H 0.200(6) 0.805(6) 0.267(6) 0.066 Uiso 1 1 d D . .
H16B H 0.203(6) 0.693(3) 0.229(5) 0.066 Uiso 1 1 d D . .
O17 O 0.0716(6) 0.4716(5) 0.2102(4) 0.0465(11) Uani 1 1 d D . .
H17A H 0.151(5) 0.464(8) 0.212(5) 0.070 Uiso 1 1 d D . .
H17B H -0.004(5) 0.416(6) 0.156(3) 0.070 Uiso 1 1 d D . .

loop_
_atom_site_aniso_label
_atom_site_aniso_U_11
_atom_site_aniso_U_22
_atom_site_aniso_U_33
_atom_site_aniso_U_23
_atom_site_aniso_U_13
_atom_site_aniso_U_12
Gd1 0.01667(13) 0.01297(11) 0.02125(12) 0.00569(8) 0.00986(9) 0.00697(9)
C1 0.029(3) 0.023(2) 0.029(2) 0.0038(19) 0.012(2) 0.016(2)
C2 0.029(3) 0.026(2) 0.026(2) 0.0112(19) 0.018(2) 0.014(2)
C3 0.038(3) 0.027(2) 0.027(2) 0.010(2) 0.018(2) 0.021(2)
C4 0.031(3) 0.032(3) 0.022(2) 0.008(2) 0.009(2) 0.019(2)
C5 0.014(2) 0.029(2) 0.028(2) 0.005(2) 0.006(2) 0.008(2)
C6 0.032(3) 0.031(3) 0.029(3) 0.011(2) 0.018(2) 0.018(2)
C7 0.033(3) 0.020(2) 0.024(2) 0.0072(18) 0.017(2) 0.016(2)
C8 0.034(3) 0.028(2) 0.028(3) 0.010(2) 0.018(2) 0.018(2)
N3 0.025(3) 0.039(3) 0.031(2) 0.010(2) 0.009(2) 0.012(2)
C10 0.016(2) 0.017(2) 0.023(2) 0.0051(17) 0.0086(19) 0.0078(18)
C11 0.014(2) 0.017(2) 0.024(2) 0.0072(17) 0.0079(19) 0.0073(18)
C12 0.015(2) 0.025(2) 0.022(2) 0.0059(18) 0.0102(19) 0.009(2)
C13 0.015(2) 0.016(2) 0.028(2) 0.0075(17) 0.0053(19) 0.0098(18)
C14 0.018(2) 0.016(2) 0.021(2) 0.0042(17) 0.0094(19) 0.0046(18)
C15 0.015(2) 0.018(2) 0.023(2) 0.0081(17) 0.0089(18) 0.0103(18)
C16 0.019(2) 0.016(2) 0.019(2) 0.0052(16) 0.0109(19) 0.0065(19)
N2 0.042(3) 0.035(2) 0.041(3) 0.018(2) 0.028(2) 0.031(2)
C18 0.018(2) 0.015(2) 0.022(2) 0.0021(17) 0.009(2) 0.0024(19)
C19 0.024(3) 0.029(2) 0.027(2) 0.006(2) 0.016(2) 0.006(2)
C20 0.035(3) 0.035(3) 0.025(3) 0.006(2) 0.017(2) 0.013(2)
C21 0.022(3) 0.027(2) 0.027(2) 0.0101(19) 0.007(2) 0.018(2)
C22 0.027(3) 0.032(3) 0.028(3) 0.010(2) 0.013(2) 0.014(2)
C23 0.036(3) 0.029(3) 0.024(2) 0.008(2) 0.013(2) 0.012(2)
N1 0.015(2) 0.027(2) 0.025(2) 0.0035(17) 0.0068(17) 0.0041(17)
O1 0.024(2) 0.0294(18) 0.0266(17) 0.0079(14) 0.0113(15) 0.0105(16)
O2 0.0244(19) 0.0237(16) 0.0266(17) 0.0060(14) 0.0129(15) 0.0092(15)
O3 0.032(2) 0.046(2) 0.034(2) 0.0107(18) 0.0170(18) 0.005(2)
O4 0.034(2) 0.054(2) 0.0243(19) 0.0074(17) 0.0143(17) 0.0158(19)
O5 0.049(3) 0.051(3) 0.035(2) -0.0039(19) 0.009(2) 0.015(2)
O6 0.035(3) 0.055(3) 0.080(3) 0.021(2) 0.032(2) 0.025(2)
O7 0.0201(18) 0.0150(15) 0.042(2) 0.0062(14) 0.0165(16) 0.0039(14)
O8 0.0216(19) 0.0183(15) 0.040(2) 0.0034(14) 0.0161(16) 0.0094(14)
O9 0.031(2) 0.045(2) 0.051(2) 0.0118(19) 0.027(2) 0.018(2)
O10 0.081(4) 0.039(2) 0.114(4) 0.027(3) 0.077(3) 0.039(3)
O11 0.032(2) 0.0190(15) 0.0347(19) 0.0125(14) 0.0145(16) 0.0180(15)
O12 0.0193(18) 0.0222(16) 0.0372(19) 0.0105(14) 0.0163(15) 0.0081(14)
O13 0.028(2) 0.039(2) 0.034(2) 0.0174(16) 0.0144(17) 0.0225(18)
O14 0.031(2) 0.038(2) 0.0248(17) 0.0050(16) 0.0104(16) 0.0222(18)
O15 0.025(2) 0.041(2) 0.0290(19) 0.0066(16) 0.0095(16) 0.0029(17)
O16 0.056(3) 0.042(2) 0.044(2) 0.0163(19) 0.028(2) 0.027(2)
O17 0.040(3) 0.040(2) 0.057(3) -0.0016(19) 0.016(2) 0.021(2)

loop_
_atom_type_symbol
_atom_type_description
_atom_type_scat_dispersion_real
_atom_type_scat_dispersion_imag
_atom_type_scat_source
C C 0.0033 0.0016 'International Tables Vol C Tables 4.2.6.8 and 6.1.1.4'
H H 0.0000 0.0000 'International Tables Vol C Tables 4.2.6.8 and 6.1.1.4'
Gd Gd -0.1653 3.9035 'International Tables Vol C Tables 4.2.6.8 and 6.1.1.4'
N N 0.0061 0.0033 'International Tables Vol C Tables 4.2.6.8 and 6.1.1.4'
O O 0.0106 0.0060 'International Tables Vol C Tables 4.2.6.8 and 6.1.1.4'

loop_
_geom_angle_atom_site_label_1
_geom_angle_atom_site_label_2
_geom_angle_atom_site_label_3
_geom_angle
_geom_angle_site_symmetry_1
_geom_angle_site_symmetry_3
_geom_angle_publ_flag
O11 Gd1 O7 90.78(12) 2_665 . ?
O11 Gd1 O12 101.91(12) 2_665 1_665 ?
O7 Gd1 O12 155.70(12) . 1_665 ?
O11 Gd1 O13 139.38(12) 2_665 . ?
O7 Gd1 O13 72.85(12) . . ?
O12 Gd1 O13 84.23(12) 1_665 . ?
O11 Gd1 O8 146.50(12) 2_665 2_675 ?
O7 Gd1 O8 102.69(11) . 2_675 ?
O12 Gd1 O8 77.96(11) 1_665 2_675 ?
O13 Gd1 O8 74.12(12) . 2_675 ?
O11 Gd1 O14 70.55(12) 2_665 . ?
O7 Gd1 O14 85.48(12) . . ?
O12 Gd1 O14 79.49(12) 1_665 . ?
O13 Gd1 O14 71.27(13) . . ?
O8 Gd1 O14 140.14(12) 2_675 . ?
O11 Gd1 O1 79.24(12) 2_665 . ?
O7 Gd1 O1 75.02(12) . . ?
O12 Gd1 O1 127.40(11) 1_665 . ?
O13 Gd1 O1 128.47(12) . . ?
O8 Gd1 O1 75.01(11) 2_675 . ?
O14 Gd1 O1 143.67(12) . . ?
O11 Gd1 O2 72.03(11) 2_665 . ?
O7 Gd1 O2 126.55(11) . . ?
O12 Gd1 O2 77.44(11) 1_665 . ?
O13 Gd1 O2 147.00(12) . . ?
O8 Gd1 O2 75.35(11) 2_675 . ?
O14 Gd1 O2 130.27(12) . . ?
O1 Gd1 O2 52.49(11) . . ?
O11 Gd1 C7 74.54(12) 2_665 . ?
O7 Gd1 C7 100.93(13) . . ?
O12 Gd1 C7 102.39(13) 1_665 . ?
O13 Gd1 C7 144.01(13) . . ?
O8 Gd1 C7 72.87(12) 2_675 . ?
O14 Gd1 C7 144.59(13) . . ?
O1 Gd1 C7 26.25(12) . . ?
O2 Gd1 C7 26.26(12) . . ?
C6 C1 C2 120.8(5) . . ?
C6 C1 C7 119.4(4) . . ?
C2 C1 C7 119.8(4) . . ?
C3 C2 C1 119.8(5) . . ?
C3 C2 H2 120.1 . . ?
C1 C2 H2 120.1 . . ?
C4 C3 C2 120.2(5) . . ?
C4 C3 C8 117.2(4) . . ?
C2 C3 C8 122.6(5) . . ?
C5 C4 C3 118.5(4) . . ?
C5 C4 H4 120.8 . . ?
C3 C4 H4 120.8 . . ?
C4 C5 C6 123.7(5) . . ?
C4 C5 N3 116.8(4) . . ?
C6 C5 N3 119.5(5) . . ?
C1 C6 C5 116.9(5) . . ?
C1 C6 H6 121.5 . . ?
C5 C6 H6 121.5 . . ?
O2 C7 O1 122.2(4) . . ?
O2 C7 C1 118.6(4) . . ?
O1 C7 C1 119.2(4) . . ?
O2 C7 Gd1 61.2(2) . . ?
O1 C7 Gd1 61.0(2) . . ?
C1 C7 Gd1 176.4(3) . . ?
O4 C8 O3 124.4(5) . . ?
O4 C8 C3 121.5(5) . . ?
O3 C8 C3 114.1(4) . . ?
O6 N3 O5 125.1(5) . . ?
O6 N3 C5 117.5(5) . . ?
O5 N3 C5 117.5(5) . . ?
C11 C10 C15 120.0(4) . . ?
C11 C10 C16 118.9(4) . . ?
C15 C10 C16 121.0(4) . . ?
C12 C11 C10 118.7(4) . . ?
C12 C11 H11 120.7 . . ?
C10 C11 H11 120.7 . . ?
C11 C12 C13 122.9(4) . . ?
C11 C12 N2 118.1(4) . . ?
C13 C12 N2 118.9(4) . . ?
C12 C13 C14 118.5(4) . . ?
C12 C13 H13 120.8 . . ?
C14 C13 H13 120.8 . . ?
C13 C14 C15 119.9(4) . . ?
C13 C14 C18 118.7(4) . . ?
C15 C14 C18 121.3(4) . . ?
C14 C15 C10 119.9(4) . . ?
C14 C15 H15 120.1 . . ?
C10 C15 H15 120.1 . . ?
O8 C16 O7 124.8(4) . . ?
O8 C16 C10 118.8(4) . . ?
O7 C16 C10 116.4(4) . . ?
O10 N2 O9 123.6(5) . . ?
O10 N2 C12 118.4(4) . . ?
O9 N2 C12 118.0(4) . . ?
O12 C18 O11 124.0(4) . . ?
O12 C18 C14 119.0(4) . . ?
O11 C18 C14 117.0(4) . . ?
N1 C19 C20 120.3(5) . . ?
N1 C19 H19 119.8 . . ?
C20 C19 H19 119.8 . . ?
C19 C20 C21 121.5(5) . . ?
C19 C20 H20 119.2 . . ?
C21 C20 H20 119.2 . . ?
C20 C21 C22 116.3(5) . . ?
C20 C21 C21 122.1(5) . 2_566 ?
C22 C21 C21 121.6(6) . 2_566 ?
C23 C22 C21 120.6(5) . . ?
C23 C22 H22 119.7 . . ?
C21 C22 H22 119.7 . . ?
N1 C23 C22 120.6(5) . . ?
N1 C23 H23 119.7 . . ?
C22 C23 H23 119.7 . . ?
O15 N1 C19 120.3(4) . . ?
O15 N1 C23 119.0(4) . . ?
C19 N1 C23 120.7(4) . . ?
C7 O1 Gd1 92.7(3) . . ?
C7 O2 Gd1 92.5(3) . . ?
C8 O3 H3 110(5) . . ?
C16 O7 Gd1 175.4(3) . . ?
C16 O8 Gd1 127.4(3) . 2_675 ?
C18 O11 Gd1 172.6(3) . 2_665 ?
C18 O12 Gd1 129.3(3) . 1_445 ?
Gd1 O13 H13A 119(4) . . ?
Gd1 O13 H13B 131(4) . . ?
H13A O13 H13B 105(3) . . ?
Gd1 O14 H14A 120(4) . . ?
Gd1 O14 H14B 127(4) . . ?
H14A O14 H14B 107(3) . . ?
H16A O16 H16B 105(3) . . ?
H17A O17 H17B 105(3) . . ?

loop_
_geom_bond_atom_site_label_1
_geom_bond_atom_site_label_2
_geom_bond_distance
_geom_bond_site_symmetry_2
_geom_bond_publ_flag
Gd1 O11 2.329(3) 2_665 ?
Gd1 O7 2.350(3) . ?
Gd1 O12 2.360(3) 1_665 ?
Gd1 O13 2.404(3) . ?
Gd1 O8 2.423(3) 2_675 ?
Gd1 O14 2.435(3) . ?
Gd1 O1 2.489(3) . ?
Gd1 O2 2.493(3) . ?
Gd1 C7 2.842(5) . ?
C1 C6 1.387(7) . ?
C1 C2 1.397(7) . ?
C1 C7 1.510(6) . ?
C2 C3 1.395(7) . ?
C2 H2 0.9300 . ?
C3 C4 1.376(7) . ?
C3 C8 1.491(7) . ?
C4 C5 1.372(7) . ?
C4 H4 0.9300 . ?
C5 C6 1.391(7) . ?
C5 N3 1.481(6) . ?
C6 H6 0.9300 . ?
C7 O2 1.258(6) . ?
C7 O1 1.258(6) . ?
C8 O4 1.217(6) . ?
C8 O3 1.286(6) . ?
N3 O6 1.213(6) . ?
N3 O5 1.225(6) . ?
C10 C11 1.380(6) . ?
C10 C15 1.402(6) . ?
C10 C16 1.516(6) . ?
C11 C12 1.376(6) . ?
C11 H11 0.9300 . ?
C12 C13 1.379(6) . ?
C12 N2 1.465(6) . ?
C13 C14 1.389(6) . ?
C13 H13 0.9300 . ?
C14 C15 1.396(6) . ?
C14 C18 1.505(6) . ?
C15 H15 0.9300 . ?
C16 O8 1.248(5) . ?
C16 O7 1.260(5) . ?
N2 O10 1.216(6) . ?
N2 O9 1.223(6) . ?
C18 O12 1.250(6) . ?
C18 O11 1.267(5) . ?
C19 N1 1.336(6) . ?
C19 C20 1.360(7) . ?
C19 H19 0.9300 . ?
C20 C21 1.389(7) . ?
C20 H20 0.9300 . ?
C21 C22 1.401(7) . ?
C21 C21 1.471(10) 2_566 ?
C22 C23 1.363(7) . ?
C22 H22 0.9300 . ?
C23 N1 1.347(6) . ?
C23 H23 0.9300 . ?
N1 O15 1.328(5) . ?
O3 H3 0.82(2) . ?
O8 Gd1 2.423(3) 2_675 ?
O11 Gd1 2.329(3) 2_665 ?
O12 Gd1 2.360(3) 1_445 ?
O13 H13A 0.823(19) . ?
O13 H13B 0.812(19) . ?
O14 H14A 0.810(19) . ?
O14 H14B 0.816(19) . ?
O16 H16A 0.83(2) . ?
O16 H16B 0.82(2) . ?
O17 H17A 0.82(2) . ?
O17 H17B 0.82(2) . ?
